data_7022114
loop_
_publ_author_name
'Vignesh Babu, Heeralal'
'Muralidharan, Krishnamurthi'

_publ_section_title
;
 Zn(II), Cd(II) and Cu(II) complexes of
 2,5-bis{N-(2,6-diisopropylphenyl)iminomethyl}pyrrole: synthesis,
 structures and their high catalytic activity for efficient cyclic
 carbonate synthesis.
;
_journal_issue 4
_journal_name_full 'Dalton transactions (Cambridge, England : 2003)'
_journal_page_first 1238
_journal_page_last 1248
_journal_paper_doi 10.1039/c2dt31755a
_journal_volume 42
_journal_year 2013
_chemical_formula_moiety 'C61 H80 Cu N6 O'
_chemical_formula_sum 'C61 H80 Cu N6 O'
_chemical_formula_weight 976.85
_chemical_name_systematic
;
?
;
_space_group_IT_number 62
_symmetry_cell_setting orthorhombic
_symmetry_space_group_name_Hall '-P 2ac 2n'
_symmetry_space_group_name_H-M 'P n m a'
_atom_sites_solution_hydrogens geom
_atom_sites_solution_primary direct
_atom_sites_solution_secondary difmap
_audit_creation_method SHELXL-97
_cell_angle_alpha 90.00
_cell_angle_beta 90.00
_cell_angle_gamma 90.00
_cell_formula_units_Z 4
_cell_length_a 18.870
_cell_length_b 21.946
_cell_length_c 13.737
_cell_measurement_reflns_used 6872
_cell_measurement_temperature 100(2)
_cell_measurement_theta_max 22.85
_cell_measurement_theta_min 2.35
_cell_volume 5688.780
_computing_cell_refinement 'Bruker SMART'
_computing_data_collection 'Bruker SMART'
_computing_data_reduction 'Bruker SAINT'
_computing_molecular_graphics 'Bruker SHELXTL'
_computing_publication_material 'Bruker SHELXTL'
_computing_structure_refinement 'SHELXL-97 (Sheldrick, 1997)'
_computing_structure_solution 'SHELXS-97 (Sheldrick, 1990)'
_diffrn_ambient_temperature 100(2)
_diffrn_measured_fraction_theta_full 1.000
_diffrn_measured_fraction_theta_max 1.000
_diffrn_measurement_device_type 'CCD area detector'
_diffrn_measurement_method 'phi and omega scans'
_diffrn_radiation_monochromator graphite
_diffrn_radiation_source 'fine-focus sealed tube'
_diffrn_radiation_type MoK\a
_diffrn_radiation_wavelength 0.71073
_diffrn_reflns_av_R_equivalents 0.0668
_diffrn_reflns_av_sigmaI/netI 0.0330
_diffrn_reflns_limit_h_max 22
_diffrn_reflns_limit_h_min -22
_diffrn_reflns_limit_k_max 26
_diffrn_reflns_limit_k_min -26
_diffrn_reflns_limit_l_max 16
_diffrn_reflns_limit_l_min -16
_diffrn_reflns_number 54674
_diffrn_reflns_theta_full 25.40
_diffrn_reflns_theta_max 25.40
_diffrn_reflns_theta_min 1.75
_exptl_absorpt_coefficient_mu 0.428
_exptl_absorpt_correction_T_max 0.9505
_exptl_absorpt_correction_T_min 0.9194
_exptl_absorpt_correction_type empirical
_exptl_absorpt_process_details brukarsadbas
_exptl_crystal_colour brown
_exptl_crystal_density_diffrn 1.141
_exptl_crystal_density_method 'not measured'
_exptl_crystal_description block
_exptl_crystal_F_000 2100
_exptl_crystal_size_max 0.20
_exptl_crystal_size_mid 0.16
_exptl_crystal_size_min 0.12
_refine_diff_density_max 0.457
_refine_diff_density_min -0.486
_refine_diff_density_rms 0.064
_refine_ls_extinction_method none
_refine_ls_goodness_of_fit_ref 1.222
_refine_ls_hydrogen_treatment mixed
_refine_ls_matrix_type full
_refine_ls_number_parameters 375
_refine_ls_number_reflns 5392
_refine_ls_number_restraints 0
_refine_ls_restrained_S_all 1.222
_refine_ls_R_factor_all 0.0717
_refine_ls_R_factor_gt 0.0645
_refine_ls_shift/su_max 0.000
_refine_ls_shift/su_mean 0.000
_refine_ls_structure_factor_coef Fsqd
_refine_ls_weighting_details 'calc w=1/[\s^2^(Fo^2^)+(0.0536P)^2^+5.7550P] where P=(Fo^2^+2Fc^2^)/3'
_refine_ls_weighting_scheme calc
_refine_ls_wR_factor_gt 0.1377
_refine_ls_wR_factor_ref 0.1418
_reflns_number_gt 4966
_reflns_number_total 5392
_reflns_threshold_expression >2sigma(I)
_cod_data_source_file c2dt31755a.txt
_cod_data_source_block kmd40
_cod_depositor_comments
;
The following automatic conversions were performed:

'_symmetry_cell_setting' value 'Orthorhombic' changed to
'orthorhombic' according to
/home/saulius/struct/CIF-dictionaries/cif_core.dic dictionary named
'cif_core.dic' version 2.4.2 from 2011-04-26.

Automatic conversion script
Id: cif_fix_values 1891 2012-01-12 08:04:46Z andrius 
;
_cod_original_cell_volume 5688.8
_cod_original_sg_symbol_H-M 'Pnma '
_cod_database_code 7022114

loop_
_symmetry_equiv_pos_as_xyz
'x, y, z'
'-x+1/2, -y, z+1/2'
'x+1/2, -y+1/2, -z+1/2'
'-x, y+1/2, -z'
'-x, -y, -z'
'x-1/2, y, -z-1/2'
'-x-1/2, y-1/2, z-1/2'
'x, -y-1/2, z'

loop_
_atom_site_label
_atom_site_type_symbol
_atom_site_fract_x
_atom_site_fract_y
_atom_site_fract_z
_atom_site_U_iso_or_equiv
_atom_site_adp_type
_atom_site_occupancy
_atom_site_symmetry_multiplicity
_atom_site_calc_flag
_atom_site_refinement_flags
_atom_site_disorder_assembly
_atom_site_disorder_group
C20A C 0.4818(7) 0.0858(6) 0.0919(14) 0.104(7) Uani 0.465(14) 1 d P A 1
H20C H 0.4929 0.0748 0.0260 0.157 Uiso 0.465(14) 1 calc PR A 1
H20B H 0.4639 0.0509 0.1259 0.157 Uiso 0.465(14) 1 calc PR A 1
H20A H 0.5239 0.1003 0.1237 0.157 Uiso 0.465(14) 1 calc PR A 1
C19B C 0.4847(4) 0.1134(4) 0.1679(6) 0.055(3) Uani 0.535(14) 1 d P A 2
H19B H 0.4701 0.0757 0.1969 0.083 Uiso 0.535(14) 1 calc PR A 2
H19A H 0.4894 0.1439 0.2176 0.083 Uiso 0.535(14) 1 calc PR A 2
H19C H 0.5294 0.1079 0.1358 0.083 Uiso 0.535(14) 1 calc PR A 2
C22A C 0.3597(9) 0.1145(9) 0.0363(8) 0.090(6) Uani 0.461(18) 1 d P A 3
H22A H 0.3712 0.1063 -0.0305 0.135 Uiso 0.461(18) 1 calc PR A 3
H22C H 0.3252 0.1466 0.0393 0.135 Uiso 0.461(18) 1 calc PR A 3
H22B H 0.3406 0.0784 0.0657 0.135 Uiso 0.461(18) 1 calc PR A 3
C21B C 0.4152(9) 0.0836(5) 0.0208(7) 0.085(5) Uani 0.539(18) 1 d P A 4
H21A H 0.4598 0.0689 -0.0031 0.128 Uiso 0.539(18) 1 calc PR A 4
H21C H 0.3873 0.0984 -0.0326 0.128 Uiso 0.539(18) 1 calc PR A 4
H21B H 0.3904 0.0510 0.0527 0.128 Uiso 0.539(18) 1 calc PR A 4
H18 H 0.399(2) 0.140(2) 0.137(3) 0.072(14) Uiso 1 1 d . . .
H39O H 0.362(4) 0.2500 0.707(6) 0.11(3) Uiso 1 2 d S . .
Cu1 Cu 0.34254(2) 0.2500 0.51757(3) 0.01927(15) Uani 1 2 d S . .
O1 O 0.37956(17) 0.2500 0.6567(2) 0.0365(8) Uani 1 2 d S . .
N3 N 0.29123(16) 0.2500 0.3891(2) 0.0203(7) Uani 1 2 d S . .
N4 N 0.38896(12) 0.36767(11) 0.49993(16) 0.0253(5) Uani 1 1 d . . .
N5 N 0.43761(16) 0.2500 0.4636(2) 0.0224(7) Uani 1 2 d S . .
N6 N 0.24304(16) 0.2500 0.5724(2) 0.0229(7) Uani 1 2 d S . .
N7 N 0.36674(19) 0.2500 0.1479(3) 0.0398(10) Uani 1 2 d S . .
C5 C 0.1973(2) 0.2500 0.5024(3) 0.0251(9) Uani 1 2 d S . .
H5 H 0.1491 0.2500 0.5166 0.030 Uiso 1 2 calc SR . .
C28 C 0.36873(15) 0.42856(14) 0.5230(2) 0.0273(6) Uani 1 1 d . . .
C29 C 0.44959(15) 0.35942(14) 0.4598(2) 0.0274(6) Uani 1 1 d . . .
H29 H 0.4771 0.3932 0.4439 0.033 Uiso 1 1 calc R . .
C4 C 0.2125(2) 0.2500 0.6698(3) 0.0273(9) Uani 1 2 d S . .
C6 C 0.21986(19) 0.2500 0.4053(3) 0.0228(8) Uani 1 2 d S . .
C9 C 0.2993(2) 0.2500 0.2907(3) 0.0250(9) Uani 1 2 d S . .
C12 C 0.45143(16) 0.19414(18) 0.0488(2) 0.0407(9) Uani 1 1 d . A .
C10 C 0.3672(2) 0.2500 0.2403(3) 0.0283(9) Uani 1 2 d S . .
H10 H 0.4096 0.2500 0.2748 0.034 Uiso 1 2 calc SR . .
C27 C 0.31036(15) 0.45363(14) 0.4721(2) 0.0275(6) Uani 1 1 d . . .
C30 C 0.47600(14) 0.29998(14) 0.4389(2) 0.0249(6) Uani 1 1 d . . .
C8 C 0.2330(2) 0.2500 0.2456(3) 0.0399(12) Uani 1 2 d S . .
H8 H 0.2246 0.2500 0.1789 0.048 Uiso 1 2 calc SR . .
C32 C 0.27445(15) 0.41652(14) 0.3924(2) 0.0293(7) Uani 1 1 d . . .
H32 H 0.2721 0.3742 0.4151 0.035 Uiso 1 1 calc R . .
C3 C 0.19697(16) 0.19450(15) 0.7142(2) 0.0341(7) Uani 1 1 d . . .
C26 C 0.28949(16) 0.51237(15) 0.4956(2) 0.0328(7) Uani 1 1 d . . .
H26 H 0.2516 0.5299 0.4626 0.039 Uiso 1 1 calc R . .
C11 C 0.4265(2) 0.2500 0.0862(3) 0.0356(11) Uani 1 2 d S . .
C23 C 0.40298(15) 0.46117(15) 0.5968(2) 0.0311(7) Uani 1 1 d . . .
C34 C 0.31825(16) 0.41699(16) 0.2988(2) 0.0352(7) Uani 1 1 d . . .
H34A H 0.3215 0.4579 0.2745 0.053 Uiso 1 1 calc R . .
H34B H 0.2958 0.3916 0.2510 0.053 Uiso 1 1 calc R . .
H34C H 0.3650 0.4018 0.3122 0.053 Uiso 1 1 calc R . .
C33 C 0.19900(16) 0.43647(16) 0.3684(2) 0.0367(8) Uani 1 1 d . . .
H33A H 0.1720 0.4396 0.4274 0.055 Uiso 1 1 calc R . .
H33C H 0.1774 0.4070 0.3261 0.055 Uiso 1 1 calc R . .
H33B H 0.2001 0.4754 0.3365 0.055 Uiso 1 1 calc R . .
C7 C 0.1828(2) 0.2500 0.3170(3) 0.0377(11) Uani 1 2 d S . .
H7 H 0.1339 0.2500 0.3087 0.045 Uiso 1 2 calc SR . .
C25 C 0.32391(17) 0.54542(15) 0.5670(2) 0.0372(8) Uani 1 1 d . . .
H25 H 0.3094 0.5849 0.5813 0.045 Uiso 1 1 calc R . .
C13 C 0.49795(17) 0.1958(2) -0.0299(2) 0.0478(10) Uani 1 1 d . . .
H13 H 0.5145 0.1594 -0.0559 0.057 Uiso 1 1 calc R . .
C31 C 0.54032(15) 0.28134(15) 0.3968(2) 0.0323(7) Uani 1 1 d . . .
H31 H 0.5761 0.3066 0.3734 0.039 Uiso 1 1 calc R . .
C24 C 0.37968(16) 0.51983(15) 0.6169(2) 0.0349(7) Uani 1 1 d . . .
H24 H 0.4023 0.5423 0.6651 0.042 Uiso 1 1 calc R . .
C35 C 0.46381(15) 0.43436(15) 0.6558(2) 0.0324(7) Uani 1 1 d . . .
H35 H 0.4702 0.3921 0.6343 0.039 Uiso 1 1 calc R . .
C15 C 0.21779(17) 0.13439(15) 0.6691(2) 0.0367(8) Uani 1 1 d . . .
H15 H 0.2539 0.1425 0.6195 0.044 Uiso 1 1 calc R . .
C36 C 0.53299(17) 0.46738(18) 0.6378(3) 0.0447(9) Uani 1 1 d . . .
H36A H 0.5437 0.4667 0.5695 0.067 Uiso 1 1 calc R . .
H36C H 0.5703 0.4476 0.6733 0.067 Uiso 1 1 calc R . .
H36B H 0.5288 0.5089 0.6593 0.067 Uiso 1 1 calc R . .
C1 C 0.1392(3) 0.2500 0.8424(4) 0.0506(14) Uani 1 2 d S . .
H1 H 0.1118 0.2500 0.8987 0.061 Uiso 1 2 calc SR . .
C18 C 0.4278(2) 0.1343(2) 0.0918(3) 0.0505(10) Uani 1 1 d . . .
C37 C 0.44720(18) 0.4327(2) 0.7648(2) 0.0543(11) Uani 1 1 d . . .
H37A H 0.4408 0.4736 0.7883 0.081 Uiso 1 1 calc R . .
H37B H 0.4858 0.4139 0.7990 0.081 Uiso 1 1 calc R . .
H37C H 0.4046 0.4098 0.7755 0.081 Uiso 1 1 calc R . .
C2 C 0.1593(2) 0.19610(17) 0.8010(3) 0.0492(10) Uani 1 1 d . . .
H2 H 0.1476 0.1597 0.8316 0.059 Uiso 1 1 calc R . .
C17 C 0.24928(19) 0.09089(17) 0.7432(3) 0.0477(9) Uani 1 1 d . . .
H17C H 0.2861 0.1112 0.7788 0.071 Uiso 1 1 calc R . .
H17A H 0.2687 0.0561 0.7103 0.071 Uiso 1 1 calc R . .
H17B H 0.2130 0.0778 0.7875 0.071 Uiso 1 1 calc R . .
C16 C 0.1555(2) 0.10420(18) 0.6198(3) 0.0527(10) Uani 1 1 d . . .
H16C H 0.1176 0.0993 0.6658 0.079 Uiso 1 1 calc R . .
H16B H 0.1695 0.0650 0.5956 0.079 Uiso 1 1 calc R . .
H16A H 0.1396 0.1291 0.5666 0.079 Uiso 1 1 calc R . .
C14 C 0.5201(2) 0.2500 -0.0701(3) 0.0489(15) Uani 1 2 d S . .
H14 H 0.5498 0.2500 -0.1241 0.059 Uiso 1 2 calc SR . .
C38 C 0.4526(3) 0.2500 0.6841(3) 0.0546(16) Uani 1 2 d S . .
H38A H 0.4674 0.2091 0.6984 0.082 Uiso 0.50 1 calc PR . .
H38B H 0.4589 0.2750 0.7407 0.082 Uiso 0.50 1 calc PR . .
H38C H 0.4806 0.2658 0.6315 0.082 Uiso 0.50 1 calc PR . .

loop_
_atom_site_aniso_label
_atom_site_aniso_U_11
_atom_site_aniso_U_22
_atom_site_aniso_U_33
_atom_site_aniso_U_23
_atom_site_aniso_U_13
_atom_site_aniso_U_12
C20A 0.083(9) 0.089(10) 0.142(17) 0.002(10) 0.039(9) 0.003(7)
C19B 0.042(4) 0.081(6) 0.042(5) 0.006(4) 0.005(3) 0.014(4)
C22A 0.077(10) 0.142(14) 0.050(6) -0.016(7) 0.004(6) -0.060(10)
C21B 0.123(13) 0.086(8) 0.046(5) -0.012(5) 0.003(6) -0.036(8)
Cu1 0.0145(2) 0.0290(3) 0.0142(2) 0.000 0.00235(18) 0.000
O1 0.0273(16) 0.065(2) 0.0172(15) 0.000 -0.0024(13) 0.000
N3 0.0164(16) 0.0276(18) 0.0170(16) 0.000 0.0004(13) 0.000
N4 0.0192(12) 0.0378(14) 0.0189(12) 0.0051(10) -0.0008(9) -0.0005(10)
N5 0.0173(16) 0.0365(19) 0.0134(16) 0.000 -0.0008(13) 0.000
N6 0.0178(16) 0.0296(18) 0.0212(17) 0.000 0.0066(13) 0.000
N7 0.0197(18) 0.078(3) 0.0217(19) 0.000 0.0022(15) 0.000
C5 0.0150(19) 0.032(2) 0.029(2) 0.000 0.0033(16) 0.000
C28 0.0231(14) 0.0354(16) 0.0233(14) 0.0064(13) 0.0074(12) -0.0039(12)
C29 0.0232(15) 0.0385(17) 0.0206(14) 0.0058(13) -0.0015(11) -0.0064(13)
C4 0.019(2) 0.043(3) 0.020(2) 0.000 0.0060(16) 0.000
C6 0.0141(18) 0.033(2) 0.022(2) 0.000 0.0020(15) 0.000
C9 0.0179(19) 0.040(2) 0.0171(19) 0.000 0.0003(15) 0.000
C12 0.0207(15) 0.080(3) 0.0211(15) -0.0079(16) -0.0026(12) -0.0025(16)
C10 0.024(2) 0.041(2) 0.020(2) 0.000 -0.0008(17) 0.000
C27 0.0247(14) 0.0359(17) 0.0219(15) 0.0053(12) 0.0071(12) -0.0041(13)
C30 0.0155(13) 0.0405(17) 0.0188(14) 0.0024(13) 0.0004(11) -0.0030(12)
C8 0.027(2) 0.073(4) 0.019(2) 0.000 -0.0037(18) 0.000
C32 0.0244(15) 0.0333(17) 0.0301(16) 0.0067(13) -0.0027(12) -0.0019(13)
C3 0.0333(17) 0.0397(19) 0.0294(16) 0.0075(14) 0.0127(13) 0.0078(14)
C26 0.0271(16) 0.0408(18) 0.0304(16) 0.0079(14) 0.0006(12) 0.0005(13)
C11 0.019(2) 0.077(4) 0.0107(19) 0.000 -0.0029(16) 0.000
C23 0.0255(15) 0.0455(19) 0.0223(15) 0.0034(14) 0.0052(12) -0.0075(14)
C34 0.0312(16) 0.047(2) 0.0276(16) 0.0012(14) -0.0022(13) -0.0010(14)
C33 0.0273(16) 0.049(2) 0.0340(17) 0.0091(15) -0.0053(13) -0.0037(15)
C7 0.018(2) 0.066(3) 0.029(2) 0.000 -0.0040(18) 0.000
C25 0.0371(18) 0.0350(18) 0.0396(19) -0.0013(15) 0.0062(15) 0.0013(14)
C13 0.0228(16) 0.098(3) 0.0222(17) -0.0160(19) -0.0024(13) -0.0004(18)
C31 0.0175(14) 0.0537(19) 0.0258(15) 0.0038(13) 0.0031(12) -0.0045(13)
C24 0.0322(17) 0.045(2) 0.0272(16) -0.0022(14) 0.0061(13) -0.0117(15)
C35 0.0255(15) 0.0460(19) 0.0256(15) 0.0051(14) -0.0020(12) -0.0043(14)
C15 0.0409(18) 0.0363(18) 0.0329(17) 0.0106(14) 0.0187(14) 0.0137(15)
C36 0.0276(17) 0.068(2) 0.0390(19) 0.0114(18) -0.0010(14) -0.0097(17)
C1 0.063(4) 0.055(3) 0.033(3) 0.000 0.031(3) 0.000
C18 0.037(2) 0.079(3) 0.036(2) -0.012(2) 0.0091(16) -0.004(2)
C37 0.0321(18) 0.100(3) 0.0304(18) 0.016(2) 0.0007(15) -0.002(2)
C2 0.060(2) 0.046(2) 0.042(2) 0.0125(17) 0.0290(18) 0.0045(18)
C17 0.043(2) 0.048(2) 0.051(2) 0.0127(18) 0.0041(17) 0.0128(17)
C16 0.061(2) 0.059(2) 0.039(2) -0.0059(18) 0.0020(18) 0.019(2)
C14 0.016(2) 0.116(5) 0.014(2) 0.000 -0.0008(17) 0.000
C38 0.034(3) 0.108(5) 0.022(2) 0.000 -0.006(2) 0.000

loop_
_atom_type_symbol
_atom_type_description
_atom_type_scat_dispersion_real
_atom_type_scat_dispersion_imag
_atom_type_scat_source
C C 0.0033 0.0016 'International Tables Vol C Tables 4.2.6.8 and 6.1.1.4'
H H 0.0000 0.0000 'International Tables Vol C Tables 4.2.6.8 and 6.1.1.4'
N N 0.0061 0.0033 'International Tables Vol C Tables 4.2.6.8 and 6.1.1.4'
O O 0.0106 0.0060 'International Tables Vol C Tables 4.2.6.8 and 6.1.1.4'
Cu Cu 0.3201 1.2651 'International Tables Vol C Tables 4.2.6.8 and 6.1.1.4'

loop_
_geom_angle_atom_site_label_1
_geom_angle_atom_site_label_2
_geom_angle_atom_site_label_3
_geom_angle
_geom_angle_site_symmetry_1
_geom_angle_site_symmetry_3
C18 C20A H20C 109.5 . .
C18 C20A H20B 109.5 . .
C18 C20A H20A 109.5 . .
C18 C19B H19B 109.5 . .
C18 C19B H19A 109.5 . .
H19B C19B H19A 109.5 . .
C18 C19B H19C 109.5 . .
H19B C19B H19C 109.5 . .
H19A C19B H19C 109.5 . .
C18 C22A H22A 109.5 . .
C18 C22A H22C 109.5 . .
C18 C22A H22B 109.5 . .
C18 C21B H21A 109.5 . .
C18 C21B H21C 109.5 . .
C18 C21B H21B 109.5 . .
N5 Cu1 N3 96.30(12) . .
N5 Cu1 N6 179.40(13) . .
N3 Cu1 N6 83.10(13) . .
N5 Cu1 O1 92.37(13) . .
N3 Cu1 O1 171.33(13) . .
N6 Cu1 O1 88.23(13) . .
C38 O1 Cu1 125.3(3) . .
C38 O1 H39O 100(6) . .
Cu1 O1 H39O 134(6) . .
C9 N3 C6 105.8(3) . .
C9 N3 Cu1 144.8(3) . .
C6 N3 Cu1 109.4(2) . .
C29 N4 C28 117.8(2) . .
C30 N5 C30 107.8(3) . 8_565
C30 N5 Cu1 126.06(16) . .
C30 N5 Cu1 126.06(16) 8_565 .
C5 N6 C4 114.8(3) . .
C5 N6 Cu1 110.0(3) . .
C4 N6 Cu1 135.2(3) . .
C10 N7 C11 126.6(4) . .
N6 C5 C6 120.4(4) . .
N6 C5 H5 119.8 . .
C6 C5 H5 119.8 . .
C23 C28 C27 121.2(3) . .
C23 C28 N4 121.1(3) . .
C27 C28 N4 117.6(3) . .
N4 C29 C30 121.8(3) . .
N4 C29 H29 119.1 . .
C30 C29 H29 119.1 . .
C3 C4 C3 121.9(4) 8_565 .
C3 C4 N6 119.01(19) 8_565 .
C3 C4 N6 119.01(19) . .
N3 C6 C5 117.1(3) . .
N3 C6 C7 110.6(3) . .
C5 C6 C7 132.4(4) . .
N3 C9 C8 109.8(3) . .
N3 C9 C10 124.9(3) . .
C8 C9 C10 125.3(4) . .
C13 C12 C11 118.0(4) . .
C13 C12 C18 120.9(4) . .
C11 C12 C18 121.1(3) . .
N7 C10 C9 118.0(4) . .
N7 C10 H10 121.0 . .
C9 C10 H10 121.0 . .
C26 C27 C28 117.9(3) . .
C26 C27 C32 122.6(3) . .
C28 C27 C32 119.5(3) . .
N5 C30 C31 109.2(3) . .
N5 C30 C29 120.2(2) . .
C31 C30 C29 130.6(3) . .
C7 C8 C9 107.7(4) . .
C7 C8 H8 126.1 . .
C9 C8 H8 126.1 . .
C27 C32 C33 114.7(3) . .
C27 C32 C34 111.1(2) . .
C33 C32 C34 108.7(2) . .
C27 C32 H32 107.4 . .
C33 C32 H32 107.4 . .
C34 C32 H32 107.4 . .
C2 C3 C4 117.5(3) . .
C2 C3 C15 120.5(3) . .
C4 C3 C15 122.0(3) . .
C25 C26 C27 121.3(3) . .
C25 C26 H26 119.3 . .
C27 C26 H26 119.3 . .
C12 C11 C12 120.8(4) . 8_565
C12 C11 N7 119.1(2) . .
C12 C11 N7 119.1(2) 8_565 .
C24 C23 C28 118.2(3) . .
C24 C23 C35 119.4(3) . .
C28 C23 C35 122.4(3) . .
C32 C34 H34A 109.5 . .
C32 C34 H34B 109.5 . .
H34A C34 H34B 109.5 . .
C32 C34 H34C 109.5 . .
H34A C34 H34C 109.5 . .
H34B C34 H34C 109.5 . .
C32 C33 H33A 109.5 . .
C32 C33 H33C 109.5 . .
H33A C33 H33C 109.5 . .
C32 C33 H33B 109.5 . .
H33A C33 H33B 109.5 . .
H33C C33 H33B 109.5 . .
C8 C7 C6 106.0(4) . .
C8 C7 H7 127.0 . .
C6 C7 H7 127.0 . .
C24 C25 C26 119.9(3) . .
C24 C25 H25 120.0 . .
C26 C25 H25 120.0 . .
C14 C13 C12 121.7(4) . .
C14 C13 H13 119.1 . .
C12 C13 H13 119.1 . .
C31 C31 C30 106.92(18) 8_565 .
C31 C31 H31 126.5 8_565 .
C30 C31 H31 126.5 . .
C25 C24 C23 121.5(3) . .
C25 C24 H24 119.3 . .
C23 C24 H24 119.3 . .
C36 C35 C23 112.2(3) . .
C36 C35 C37 110.3(3) . .
C23 C35 C37 112.0(3) . .
C36 C35 H35 107.3 . .
C23 C35 H35 107.3 . .
C37 C35 H35 107.3 . .
C3 C15 C16 111.4(3) . .
C3 C15 C17 112.2(3) . .
C16 C15 C17 109.3(3) . .
C3 C15 H15 108.0 . .
C16 C15 H15 108.0 . .
C17 C15 H15 108.0 . .
C35 C36 H36A 109.5 . .
C35 C36 H36C 109.5 . .
H36A C36 H36C 109.5 . .
C35 C36 H36B 109.5 . .
H36A C36 H36B 109.5 . .
H36C C36 H36B 109.5 . .
C2 C1 C2 119.9(4) 8_565 .
C2 C1 H1 120.1 8_565 .
C2 C1 H1 120.1 . .
C20A C18 C21B 64.8(10) . .
C20A C18 C12 115.1(6) . .
C21B C18 C12 116.0(5) . .
C20A C18 C22A 111.7(11) . .
C21B C18 C22A 48.9(6) . .
C12 C18 C22A 107.2(6) . .
C20A C18 C19B 46.7(7) . .
C21B C18 C19B 109.0(8) . .
C12 C18 C19B 108.3(4) . .
C22A C18 C19B 144.2(8) . .
C20A C18 H18 124(3) . .
C21B C18 H18 119(3) . .
C12 C18 H18 111(3) . .
C22A C18 H18 82(3) . .
C19B C18 H18 90(3) . .
C35 C37 H37A 109.5 . .
C35 C37 H37B 109.5 . .
H37A C37 H37B 109.5 . .
C35 C37 H37C 109.5 . .
H37A C37 H37C 109.5 . .
H37B C37 H37C 109.5 . .
C1 C2 C3 121.5(3) . .
C1 C2 H2 119.3 . .
C3 C2 H2 119.3 . .
C15 C17 H17C 109.5 . .
C15 C17 H17A 109.5 . .
H17C C17 H17A 109.5 . .
C15 C17 H17B 109.5 . .
H17C C17 H17B 109.5 . .
H17A C17 H17B 109.5 . .
C15 C16 H16C 109.5 . .
C15 C16 H16B 109.5 . .
H16C C16 H16B 109.5 . .
C15 C16 H16A 109.5 . .
H16C C16 H16A 109.5 . .
H16B C16 H16A 109.5 . .
C13 C14 C13 119.6(4) 8_565 .
C13 C14 H14 120.2 8_565 .
C13 C14 H14 120.2 . .
O1 C38 H38A 109.5 . .
O1 C38 H38B 109.5 . .
H38A C38 H38B 109.5 . .
O1 C38 H38C 109.5 . .
H38A C38 H38C 109.5 . .
H38B C38 H38C 109.5 . .

loop_
_geom_bond_atom_site_label_1
_geom_bond_atom_site_label_2
_geom_bond_distance
_geom_bond_site_symmetry_2
C20A C18 1.473(13) .
C20A H20C 0.9600 .
C20A H20B 0.9600 .
C20A H20A 0.9600 .
C19B C18 1.566(8) .
C19B H19B 0.9600 .
C19B H19A 0.9600 .
C19B H19C 0.9600 .
C22A C18 1.558(12) .
C22A H22A 0.9600 .
C22A H22C 0.9600 .
C22A H22B 0.9600 .
C21B C18 1.500(10) .
C21B H21A 0.9600 .
C21B H21C 0.9600 .
C21B H21B 0.9600 .
Cu1 N5 1.941(3) .
Cu1 N3 2.013(3) .
Cu1 N6 2.023(3) .
Cu1 O1 2.035(3) .
O1 C38 1.429(6) .
O1 H39O 0.77(8) .
N3 C9 1.361(5) .
N3 C6 1.365(5) .
N4 C29 1.283(4) .
N4 C28 1.425(4) .
N5 C30 1.358(3) .
N5 C30 1.358(3) 8_565
N6 C5 1.292(5) .
N6 C4 1.457(5) .
N7 C10 1.270(5) .
N7 C11 1.410(5) .
C5 C6 1.399(5) .
C5 H5 0.9300 .
C28 C23 1.400(4) .
C28 C27 1.416(4) .
C29 C30 1.426(4) .
C29 H29 0.9300 .
C4 C3 1.393(4) 8_565
C4 C3 1.393(4) .
C6 C7 1.400(6) .
C9 C8 1.396(6) .
C9 C10 1.455(5) .
C12 C13 1.393(4) .
C12 C11 1.410(4) .
C12 C18 1.507(6) .
C10 H10 0.9300 .
C27 C26 1.386(4) .
C27 C32 1.523(4) .
C30 C31 1.405(4) .
C8 C7 1.363(6) .
C8 H8 0.9300 .
C32 C33 1.526(4) .
C32 C34 1.528(4) .
C32 H32 0.9800 .
C3 C2 1.388(4) .
C3 C15 1.509(4) .
C26 C25 1.382(5) .
C26 H26 0.9300 .
C11 C12 1.410(4) 8_565
C23 C24 1.388(5) .
C23 C35 1.523(4) .
C34 H34A 0.9600 .
C34 H34B 0.9600 .
C34 H34C 0.9600 .
C33 H33A 0.9600 .
C33 H33C 0.9600 .
C33 H33B 0.9600 .
C7 H7 0.9300 .
C25 C24 1.376(5) .
C25 H25 0.9300 .
C13 C14 1.375(5) .
C13 H13 0.9300 .
C31 C31 1.375(7) 8_565
C31 H31 0.9300 .
C24 H24 0.9300 .
C35 C36 1.513(4) .
C35 C37 1.531(4) .
C35 H35 0.9800 .
C15 C16 1.510(5) .
C15 C17 1.517(4) .
C15 H15 0.9800 .
C36 H36A 0.9600 .
C36 H36C 0.9600 .
C36 H36B 0.9600 .
C1 C2 1.367(4) 8_565
C1 C2 1.367(4) .
C1 H1 0.9300 .
C18 H18 0.84(4) .
C37 H37A 0.9600 .
C37 H37B 0.9600 .
C37 H37C 0.9600 .
C2 H2 0.9300 .
C17 H17C 0.9600 .
C17 H17A 0.9600 .
C17 H17B 0.9600 .
C16 H16C 0.9600 .
C16 H16B 0.9600 .
C16 H16A 0.9600 .
C14 C13 1.375(5) 8_565
C14 H14 0.9300 .
C38 H38A 0.9600 .
C38 H38B 0.9600 .
C38 H38C 0.9600 .
